data_1543043
loop_
_publ_author_name
'Benharref, Ahmed'
'El Ammari, Lahcen'
'Saadi, Mohamed'
'Oukhrib, Abdelouahd'
'Berraho, Moha'

_publ_section_title
;
 (1<i>S</i>,3<i>R</i>,8<i>R</i>,9<i>S</i>,10<i>R</i>)-2,2-Dichloro-3,7,7,10-tetramethyltricyclo[6.4.0.0^1,3^]dodecan-9-yl
 4-methylbenzene-1-sulfonate
;
_journal_coeditor_code HB4024
_journal_issue 4
_journal_name_full IUCrData
_journal_page_first x160422
_journal_paper_doi 10.1107/S2414314616004223
_journal_volume 1
_journal_year 2016
_chemical_formula_iupac 'C23 H32 Cl2 O3 S'
_chemical_formula_moiety 'C23 H32 Cl2 O3 S'
_chemical_formula_sum 'C23 H32 Cl2 O3 S'
_chemical_formula_weight 459.44
_chemical_name_systematic
'(1<i>S</i>,3<i>R</i>,8<i>R</i>,9<i>S</i>,10<i>R</i>)-2,2-Dichloro-3,7,7,10-tetramethyltricyclo[6.4.0.0^1,3^]dodecan-9-yl 4-methylbenzene-1-sulfonate'
_space_group_crystal_system orthorhombic
_space_group_IT_number 19
_space_group_name_Hall 'P 2ac 2ab'
_space_group_name_H-M_alt 'P 21 21 21'
_symmetry_space_group_name_Hall 'P 2ac 2ab'
_symmetry_space_group_name_H-M 'P 21 21 21'
_atom_sites_solution_hydrogens geom
_audit_creation_method SHELXL-2014/7
_cell_angle_alpha 90.000
_cell_angle_beta 90.000
_cell_angle_gamma 90.000
_cell_formula_units_Z 4
_cell_length_a 9.410(5)
_cell_length_b 9.667(5)
_cell_length_c 25.285(5)
_cell_measurement_reflns_used 4695
_cell_measurement_temperature 298(2)
_cell_measurement_theta_max 26.4
_cell_measurement_theta_min 2.3
_cell_volume 2300.1(18)
_computing_cell_refinement
;
SAINT-Plus (Bruker, 2009)
;
_computing_data_collection
;
APEX2 (Bruker, 2009)
;
_computing_data_reduction
;
SAINT-Plus (Bruker, 2009)
;
_computing_molecular_graphics
;
ORTEP-3 for Windows (Farrugia, 2012)
;
_computing_publication_material
;
publCIF (Westrip, 2010)
;
_computing_structure_refinement
;
SHELXL2014 (Sheldrick, 2015)
;
_computing_structure_solution
;
SHELXS2014 (Sheldrick, 2008)
;
_diffrn_ambient_temperature 298(2)
_diffrn_measured_fraction_theta_full 0.999
_diffrn_measured_fraction_theta_max 0.999
_diffrn_measurement_device_type 'Bruker X8 APEX'
_diffrn_measurement_method '\f and \w scans'
_diffrn_radiation_monochromator graphite
_diffrn_radiation_source 'fine-focus sealed tube'
_diffrn_radiation_type MoK\a
_diffrn_radiation_wavelength 0.71073
_diffrn_reflns_av_R_equivalents 0.0419
_diffrn_reflns_limit_h_max 11
_diffrn_reflns_limit_h_min -10
_diffrn_reflns_limit_k_max 11
_diffrn_reflns_limit_k_min -12
_diffrn_reflns_limit_l_max 31
_diffrn_reflns_limit_l_min -31
_diffrn_reflns_number 23145
_diffrn_reflns_theta_full 25.242
_diffrn_reflns_theta_max 26.358
_diffrn_reflns_theta_min 2.309
_exptl_absorpt_coefficient_mu 0.395
_exptl_absorpt_correction_T_max 0.7471
_exptl_absorpt_correction_T_min 0.6578
_exptl_absorpt_correction_type multi-scan
_exptl_absorpt_process_details
;
(SADABS; Sheldrick, 2003)
;
_exptl_crystal_colour colourless
_exptl_crystal_density_diffrn 1.327
_exptl_crystal_description prism
_exptl_crystal_F_000 976
_exptl_crystal_size_max 0.30
_exptl_crystal_size_mid 0.26
_exptl_crystal_size_min 0.18
_refine_diff_density_max 0.238
_refine_diff_density_min -0.198
_refine_ls_abs_structure_details
;
Flack & Bernardinelli (2000), <b>1527</b> Friedel pairs
;
_refine_ls_abs_structure_Flack -0.02(2)
_refine_ls_extinction_method none
_refine_ls_goodness_of_fit_ref 0.966
_refine_ls_hydrogen_treatment constr
_refine_ls_matrix_type full
_refine_ls_number_parameters 267
_refine_ls_number_reflns 4695
_refine_ls_number_restraints 0
_refine_ls_restrained_S_all 0.966
_refine_ls_R_factor_all 0.0369
_refine_ls_R_factor_gt 0.0300
_refine_ls_shift/su_max 0.001
_refine_ls_shift/su_mean 0.000
_refine_ls_structure_factor_coef Fsqd
_refine_ls_weighting_details 'w=1/[\s^2^(Fo^2^)+(0.0379P)^2^] where P=(Fo^2^+2Fc^2^)/3'
_refine_ls_weighting_scheme calc
_refine_ls_wR_factor_gt 0.0665
_refine_ls_wR_factor_ref 0.0687
_reflns_number_gt 4050
_reflns_number_total 4695
_reflns_threshold_expression 'I > 2\s(I)'
_cod_data_source_file hb4024sup1.cif
_cod_data_source_block I
_cod_database_code 1543043
_shelx_space_group_comment
;
The symmetry employed for this shelxl refinement is uniquely defined
by the following loop, which should always be used as a source of
symmetry information in preference to the above space-group names.
They are only intended as comments.
;

loop_
_space_group_symop_operation_xyz
'x, y, z'
'-x+1/2, -y, z+1/2'
'x+1/2, -y+1/2, -z'
'-x, y+1/2, -z+1/2'

loop_
_atom_site_type_symbol
_atom_site_label
_atom_site_fract_x
_atom_site_fract_y
_atom_site_fract_z
_atom_site_U_iso_or_equiv
_atom_site_adp_type
_atom_site_calc_flag
_atom_site_occupancy
S S 0.30361(7) 1.09730(7) 0.32932(3) 0.04508(18) Uani d 1
Cl Cl2 0.09152(7) 1.01208(7) 0.49466(2) 0.04986(19) Uani d 1
Cl Cl1 -0.13706(9) 1.18643(9) 0.52767(3) 0.0642(2) Uani d 1
O O3 0.18685(16) 1.12166(18) 0.37229(6) 0.0404(4) Uani d 1
O O2 0.2495(2) 1.1256(2) 0.27804(8) 0.0676(7) Uani d 1
O O1 0.4254(2) 1.1701(2) 0.34718(10) 0.0734(7) Uani d 1
C C17 0.3410(2) 0.9205(3) 0.33419(9) 0.0352(5) Uani d 1
C C9 0.0330(2) 1.1402(3) 0.35953(9) 0.0361(6) Uani d 1
H H9 0.0216 1.1448 0.3210 0.043 Uiso calc 1
C C7 -0.1280(3) 0.9254(3) 0.33748(9) 0.0413(6) Uani d 1
C C1 -0.1474(2) 1.0598(3) 0.42624(9) 0.0360(6) Uani d 1
C C20 0.4280(3) 0.6460(3) 0.34090(10) 0.0432(6) Uani d 1
C C3 -0.1941(3) 0.9480(3) 0.46591(10) 0.0444(6) Uani d 1
C C8 -0.0504(2) 1.0149(3) 0.38083(8) 0.0331(5) Uani d 1
H H8 0.0207 0.9536 0.3967 0.040 Uiso calc 1
C C6 -0.2455(3) 0.8346(3) 0.36231(11) 0.0554(8) Uani d 1
H H6A -0.3190 0.8963 0.3753 0.066 Uiso calc 1
H H6B -0.2874 0.7803 0.3341 0.066 Uiso calc 1
C C19 0.3883(3) 0.7190(3) 0.38560(10) 0.0450(6) Uani d 1
H H19 0.3899 0.6749 0.4183 0.054 Uiso calc 1
C C22 0.3759(3) 0.8483(3) 0.28896(9) 0.0463(7) Uani d 1
H H22 0.3696 0.8909 0.2561 0.056 Uiso calc 1
C C21 0.4200(3) 0.7126(3) 0.29281(10) 0.0474(7) Uani d 1
H H21 0.4451 0.6650 0.2622 0.057 Uiso calc 1
C C18 0.3464(3) 0.8555(3) 0.38292(9) 0.0419(6) Uani d 1
H H18 0.3220 0.9034 0.4135 0.050 Uiso calc 1
C C2 -0.0890(3) 1.0568(3) 0.48186(9) 0.0416(6) Uani d 1
C C12 -0.2463(3) 1.1782(3) 0.41175(11) 0.0497(7) Uani d 1
H H12A -0.2872 1.2166 0.4437 0.060 Uiso calc 1
H H12B -0.3234 1.1430 0.3901 0.060 Uiso calc 1
C C15 -0.0172(3) 0.8332(3) 0.31048(11) 0.0590(8) Uani d 1
H H15A -0.0638 0.7714 0.2864 0.089 Uiso calc 1
H H15B 0.0328 0.7806 0.3368 0.089 Uiso calc 1
H H15C 0.0490 0.8900 0.2914 0.089 Uiso calc 1
C C4 -0.1418(3) 0.8026(3) 0.45579(11) 0.0528(7) Uani d 1
H H4A -0.1628 0.7458 0.4864 0.063 Uiso calc 1
H H4B -0.0394 0.8046 0.4514 0.063 Uiso calc 1
C C10 -0.0069(3) 1.2782(3) 0.38320(11) 0.0448(6) Uani d 1
H H10 0.0226 1.2779 0.4204 0.054 Uiso calc 1
C C5 -0.2087(4) 0.7361(3) 0.40679(12) 0.0606(8) Uani d 1
H H5A -0.1436 0.6669 0.3932 0.073 Uiso calc 1
H H5B -0.2948 0.6885 0.4175 0.073 Uiso calc 1
C C11 -0.1684(3) 1.2921(3) 0.38159(12) 0.0584(8) Uani d 1
H H11A -0.1993 1.2908 0.3450 0.070 Uiso calc 1
H H11B -0.1948 1.3810 0.3964 0.070 Uiso calc 1
C C23 0.4820(4) 0.5012(3) 0.34478(13) 0.0660(8) Uani d 1
H H23A 0.5837 0.5013 0.3416 0.099 Uiso calc 1
H H23B 0.4416 0.4465 0.3169 0.099 Uiso calc 1
H H23C 0.4556 0.4627 0.3784 0.099 Uiso calc 1
C C16 -0.2018(3) 1.0110(4) 0.29404(11) 0.0631(8) Uani d 1
H H16A -0.2716 1.0705 0.3098 0.095 Uiso calc 1
H H16B -0.2475 0.9498 0.2694 0.095 Uiso calc 1
H H16C -0.1325 1.0659 0.2758 0.095 Uiso calc 1
C C13 0.0668(4) 1.3991(3) 0.35583(14) 0.0702(9) Uani d 1
H H13A 0.0357 1.4044 0.3197 0.105 Uiso calc 1
H H13B 0.1679 1.3854 0.3568 0.105 Uiso calc 1
H H13C 0.0434 1.4836 0.3738 0.105 Uiso calc 1
C C14 -0.3432(3) 0.9518(4) 0.48932(12) 0.0682(9) Uani d 1
H H14A -0.3733 1.0462 0.4931 0.102 Uiso calc 1
H H14B -0.3428 0.9078 0.5233 0.102 Uiso calc 1
H H14C -0.4076 0.9039 0.4662 0.102 Uiso calc 1

loop_
_atom_site_aniso_label
_atom_site_aniso_U_11
_atom_site_aniso_U_22
_atom_site_aniso_U_33
_atom_site_aniso_U_12
_atom_site_aniso_U_13
_atom_site_aniso_U_23
S 0.0336(3) 0.0400(4) 0.0617(4) 0.0032(3) 0.0093(3) 0.0097(3)
Cl2 0.0466(4) 0.0585(4) 0.0445(3) -0.0001(3) -0.0142(3) 0.0013(3)
Cl1 0.0760(5) 0.0677(5) 0.0489(4) 0.0035(4) 0.0103(3) -0.0171(3)
O3 0.0280(8) 0.0453(11) 0.0480(9) 0.0045(8) -0.0025(7) -0.0001(8)
O2 0.0667(14) 0.0767(16) 0.0595(12) 0.0271(12) 0.0190(10) 0.0305(12)
O1 0.0382(11) 0.0457(13) 0.136(2) -0.0081(10) 0.0087(12) -0.0020(13)
C17 0.0277(12) 0.0373(14) 0.0407(13) 0.0008(10) 0.0015(9) 0.0006(11)
C9 0.0281(12) 0.0447(16) 0.0355(12) 0.0063(11) -0.0033(9) 0.0020(11)
C7 0.0332(13) 0.0497(17) 0.0408(13) -0.0021(12) -0.0090(11) -0.0065(12)
C1 0.0288(12) 0.0407(15) 0.0384(12) 0.0015(11) -0.0024(10) -0.0007(10)
C20 0.0372(14) 0.0379(14) 0.0546(15) -0.0008(12) 0.0044(11) -0.0060(12)
C3 0.0401(14) 0.0509(16) 0.0422(13) -0.0050(13) 0.0015(11) 0.0010(12)
C8 0.0272(12) 0.0357(14) 0.0365(11) 0.0055(10) -0.0067(9) -0.0017(10)
C6 0.0416(15) 0.069(2) 0.0560(16) -0.0130(15) -0.0076(12) -0.0125(16)
C19 0.0496(16) 0.0430(16) 0.0424(13) 0.0051(13) 0.0064(12) 0.0039(11)
C22 0.0462(16) 0.0580(19) 0.0347(12) -0.0003(14) 0.0031(11) 0.0024(12)
C21 0.0446(15) 0.0531(18) 0.0444(14) -0.0006(14) 0.0026(12) -0.0163(13)
C18 0.0443(14) 0.0465(16) 0.0349(12) 0.0080(13) 0.0053(10) -0.0051(11)
C2 0.0412(14) 0.0460(15) 0.0375(12) 0.0042(12) 0.0017(11) -0.0025(11)
C12 0.0356(14) 0.0618(19) 0.0516(15) 0.0159(14) 0.0021(11) -0.0013(14)
C15 0.0505(17) 0.068(2) 0.0589(17) -0.0063(16) -0.0041(14) -0.0267(16)
C4 0.0553(17) 0.0485(18) 0.0547(15) -0.0102(14) -0.0010(14) 0.0124(13)
C10 0.0448(15) 0.0375(15) 0.0519(15) 0.0108(12) 0.0048(12) 0.0042(12)
C5 0.0636(19) 0.0540(19) 0.0643(18) -0.0226(16) 0.0013(16) -0.0056(15)
C11 0.0517(18) 0.0526(18) 0.0710(18) 0.0258(15) 0.0033(14) 0.0116(15)
C23 0.076(2) 0.0416(18) 0.081(2) 0.0097(16) 0.0080(17) -0.0073(15)
C16 0.0575(17) 0.086(2) 0.0461(14) -0.0003(19) -0.0169(13) -0.0009(16)
C13 0.076(2) 0.0390(17) 0.096(2) 0.0072(17) 0.0169(18) 0.0115(17)
C14 0.0506(18) 0.090(3) 0.0639(18) -0.0135(18) 0.0151(14) 0.0001(18)

loop_
_atom_type_symbol
_atom_type_description
_atom_type_scat_dispersion_real
_atom_type_scat_dispersion_imag
_atom_type_scat_source
C C 0.0033 0.0016 'International Tables Vol C Tables 4.2.6.8 and 6.1.1.4'
H H 0.0000 0.0000 'International Tables Vol C Tables 4.2.6.8 and 6.1.1.4'
O O 0.0106 0.0060 'International Tables Vol C Tables 4.2.6.8 and 6.1.1.4'
S S 0.1246 0.1234 'International Tables Vol C Tables 4.2.6.8 and 6.1.1.4'
Cl Cl 0.1484 0.1585 'International Tables Vol C Tables 4.2.6.8 and 6.1.1.4'

loop_
_geom_angle_atom_site_label_1
_geom_angle_atom_site_label_2
_geom_angle_atom_site_label_3
_geom_angle
O1 S O2 119.02(15)
O1 S O3 105.77(12)
O2 S O3 110.71(11)
O1 S C17 107.45(13)
O2 S C17 108.93(13)
O3 S C17 103.87(11)
C9 O3 S 123.30(14)
C22 C17 C18 120.0(2)
C22 C17 S 118.92(19)
C18 C17 S 120.87(19)
O3 C9 C10 105.2(2)
O3 C9 C8 108.89(18)
C10 C9 C8 115.4(2)
O3 C9 H9 109.1
C10 C9 H9 109.1
C8 C9 H9 109.1
C15 C7 C16 107.6(2)
C15 C7 C6 109.8(2)
C16 C7 C6 105.8(2)
C15 C7 C8 108.25(19)
C16 C7 C8 114.2(2)
C6 C7 C8 111.2(2)
C2 C1 C12 117.5(2)
C2 C1 C8 118.4(2)
C12 C1 C8 113.5(2)
C2 C1 C3 58.89(16)
C12 C1 C3 120.7(2)
C8 C1 C3 117.4(2)
C21 C20 C19 117.9(2)
C21 C20 C23 121.0(2)
C19 C20 C23 121.1(3)
C2 C3 C4 118.9(2)
C2 C3 C14 119.1(2)
C4 C3 C14 112.9(3)
C2 C3 C1 59.63(16)
C4 C3 C1 116.7(2)
C14 C3 C1 120.0(3)
C1 C8 C9 110.1(2)
C1 C8 C7 113.63(19)
C9 C8 C7 115.13(19)
C1 C8 H8 105.7
C9 C8 H8 105.7
C7 C8 H8 105.7
C5 C6 C7 119.7(2)
C5 C6 H6A 107.4
C7 C6 H6A 107.4
C5 C6 H6B 107.4
C7 C6 H6B 107.4
H6A C6 H6B 106.9
C18 C19 C20 121.7(2)
C18 C19 H19 119.2
C20 C19 H19 119.2
C17 C22 C21 119.6(2)
C17 C22 H22 120.2
C21 C22 H22 120.2
C20 C21 C22 121.5(2)
C20 C21 H21 119.2
C22 C21 H21 119.2
C19 C18 C17 119.2(2)
C19 C18 H18 120.4
C17 C18 H18 120.4
C3 C2 C1 61.48(16)
C3 C2 Cl1 120.36(19)
C1 C2 Cl1 120.26(18)
C3 C2 Cl2 120.5(2)
C1 C2 Cl2 121.38(17)
Cl1 C2 Cl2 107.28(13)
C1 C12 C11 111.7(2)
C1 C12 H12A 109.3
C11 C12 H12A 109.3
C1 C12 H12B 109.3
C11 C12 H12B 109.3
H12A C12 H12B 107.9
C7 C15 H15A 109.5
C7 C15 H15B 109.5
H15A C15 H15B 109.5
C7 C15 H15C 109.5
H15A C15 H15C 109.5
H15B C15 H15C 109.5
C3 C4 C5 113.2(3)
C3 C4 H4A 108.9
C5 C4 H4A 108.9
C3 C4 H4B 108.9
C5 C4 H4B 108.9
H4A C4 H4B 107.8
C9 C10 C13 112.6(2)
C9 C10 C11 108.4(2)
C13 C10 C11 111.9(2)
C9 C10 H10 107.9
C13 C10 H10 107.9
C11 C10 H10 107.9
C6 C5 C4 115.5(3)
C6 C5 H5A 108.4
C4 C5 H5A 108.4
C6 C5 H5B 108.4
C4 C5 H5B 108.4
H5A C5 H5B 107.5
C10 C11 C12 113.6(2)
C10 C11 H11A 108.8
C12 C11 H11A 108.8
C10 C11 H11B 108.8
C12 C11 H11B 108.8
H11A C11 H11B 107.7
C20 C23 H23A 109.5
C20 C23 H23B 109.5
H23A C23 H23B 109.5
C20 C23 H23C 109.5
H23A C23 H23C 109.5
H23B C23 H23C 109.5
C7 C16 H16A 109.5
C7 C16 H16B 109.5
H16A C16 H16B 109.5
C7 C16 H16C 109.5
H16A C16 H16C 109.5
H16B C16 H16C 109.5
C10 C13 H13A 109.5
C10 C13 H13B 109.5
H13A C13 H13B 109.5
C10 C13 H13C 109.5
H13A C13 H13C 109.5
H13B C13 H13C 109.5
C3 C14 H14A 109.5
C3 C14 H14B 109.5
H14A C14 H14B 109.5
C3 C14 H14C 109.5
H14A C14 H14C 109.5
H14B C14 H14C 109.5

loop_
_geom_bond_atom_site_label_1
_geom_bond_atom_site_label_2
_geom_bond_distance
S O1 1.418(2)
S O2 1.420(2)
S O3 1.5631(18)
S C17 1.750(3)
Cl2 C2 1.782(3)
Cl1 C2 1.766(3)
O3 C9 1.494(3)
C17 C22 1.379(3)
C17 C18 1.384(3)
C9 C10 1.509(4)
C9 C8 1.541(3)
C9 H9 0.9800
C7 C15 1.532(4)
C7 C16 1.541(4)
C7 C6 1.544(4)
C7 C8 1.576(3)
C1 C2 1.510(3)
C1 C12 1.520(4)
C1 C8 1.530(3)
C1 C3 1.538(4)
C20 C21 1.378(4)
C20 C19 1.384(4)
C20 C23 1.493(4)
C3 C2 1.499(4)
C3 C4 1.511(4)
C3 C14 1.524(4)
C8 H8 0.9800
C6 C5 1.514(4)
C6 H6A 0.9700
C6 H6B 0.9700
C19 C18 1.379(4)
C19 H19 0.9300
C22 C21 1.379(4)
C22 H22 0.9300
C21 H21 0.9300
C18 H18 0.9300
C12 C11 1.527(4)
C12 H12A 0.9700
C12 H12B 0.9700
C15 H15A 0.9600
C15 H15B 0.9600
C15 H15C 0.9600
C4 C5 1.531(4)
C4 H4A 0.9700
C4 H4B 0.9700
C10 C13 1.526(4)
C10 C11 1.526(4)
C10 H10 0.9800
C5 H5A 0.9700
C5 H5B 0.9700
C11 H11A 0.9700
C11 H11B 0.9700
C23 H23A 0.9600
C23 H23B 0.9600
C23 H23C 0.9600
C16 H16A 0.9600
C16 H16B 0.9600
C16 H16C 0.9600
C13 H13A 0.9600
C13 H13B 0.9600
C13 H13C 0.9600
C14 H14A 0.9600
C14 H14B 0.9600
C14 H14C 0.9600

_cod_database_fobs_code 1543043
